data_7220784
loop_
_publ_author_name
'Gao, Yi-Fei'
'Zhang, Lei'
'He, Ling'
'Zhao, Ying'
'Tang, Ning'
'Yuan, Wen-Li'
'Tao, Guo-Hong'

_publ_section_title
;
 Insensitive Energetic 5-Nitroaminotetrazolate Ionic Liquids
;
_journal_name_full 'RSC Adv.'
_journal_paper_doi 10.1039/C5RA07415K
_journal_year 2015
_chemical_absolute_configuration unk
_chemical_formula_moiety 'N7 H O2, C5 H9 N2'
_chemical_formula_sum 'C5 H10 N9 O2'
_chemical_formula_weight 228.22
_chemical_melting_point 349
_chemical_name_systematic '[C1mim]NAT'
_space_group_crystal_system triclinic
_space_group_IT_number 1
_space_group_name_Hall 'P 1'
_space_group_name_H-M_alt 'P 1'
_symmetry_space_group_name_Hall 'P 1'
_symmetry_space_group_name_H-M 'P 1'
_atom_sites_solution_hydrogens geom
_atom_sites_solution_primary direct
_atom_sites_solution_secondary difmap
_audit_creation_date 2012-10-17
_audit_creation_method
;
  Olex2 1.1
  (compiled 2011.11.01 svn.r2039, GUI svn.r3906)
;
_audit_update_record
;
2014-11-01 deposited with the CCDC.
2015-06-16 downloaded from the CCDC.
;
_cell_angle_alpha 89.262(5)
_cell_angle_beta 85.726(5)
_cell_angle_gamma 79.991(5)
_cell_formula_units_Z 8
_cell_length_a 7.3986(4)
_cell_length_b 10.6152(6)
_cell_length_c 24.7372(14)
_cell_measurement_reflns_used 3603
_cell_measurement_temperature 143.00(10)
_cell_measurement_theta_max 29.1891
_cell_measurement_theta_min 2.9740
_cell_volume 1907.91(19)
_computing_cell_refinement
;
CrysAlisPro, Agilent Technologies,
Version 1.171.35.21 (release 20-01-2012 CrysAlis171 .NET)
(compiled Jan 23 2012,18:06:46)
;
_computing_data_collection
;
CrysAlisPro, Agilent Technologies,
Version 1.171.35.21 (release 20-01-2012 CrysAlis171 .NET)
(compiled Jan 23 2012,18:06:46)
;
_computing_data_reduction
;
CrysAlisPro, Agilent Technologies,
Version 1.171.35.21 (release 20-01-2012 CrysAlis171 .NET)
(compiled Jan 23 2012,18:06:46)
;
_computing_molecular_graphics
;
O. V. Dolomanov, L. J. Bourhis, R. J. Gildea, J. A. K. Howard and H. Puschmann,
OLEX2: a complete structure solution, refinement and analysis program.
J. Appl. Cryst. (2009). 42, 339-341.
;
_computing_publication_material
;
O. V. Dolomanov, L. J. Bourhis, R. J. Gildea, J. A. K. Howard and H. Puschmann,
OLEX2: a complete structure solution, refinement and analysis program.
J. Appl. Cryst. (2009). 42, 339-341.
;
_computing_structure_refinement
;
SHELXL, G.M. Sheldrick, Acta Cryst.
2008). A64, 112-122
;
_computing_structure_solution
;
SHELXS, G.M. Sheldrick, Acta Cryst.
(2008). A64, 112-122
;
_diffrn_ambient_temperature 143.00(10)
_diffrn_detector_area_resol_mean 16.0874
_diffrn_measured_fraction_theta_full 0.999
_diffrn_measured_fraction_theta_max 0.999
_diffrn_measurement_details
;
  1 omega  -18.00   17.00   1.0000    6.0000
omega____ theta____ kappa____ phi______ frames
    -      -16.8924  -99.0000   90.0000 35

  2 omega  -13.00   15.00   1.0000    6.0000
omega____ theta____ kappa____ phi______ frames
    -      -16.8924  -99.0000  -90.0000 28

  3 omega   42.00   92.00   1.0000    6.0000
omega____ theta____ kappa____ phi______ frames
    -       20.0174 -178.0000 -180.0000 50

  4 omega   -6.00   92.00   1.0000    6.0000
omega____ theta____ kappa____ phi______ frames
    -       20.0174   37.0000  -60.0000 98

  5 omega    5.00   85.00   1.0000    6.0000
omega____ theta____ kappa____ phi______ frames
    -       20.0174   57.0000   30.0000 80

  6 omega  -46.00   44.00   1.0000    6.0000
omega____ theta____ kappa____ phi______ frames
    -       20.0174  -37.0000  120.0000 90

  7 omega   35.00   80.00   1.0000    6.0000
omega____ theta____ kappa____ phi______ frames
    -       20.0174  178.0000   30.0000 45
;
_diffrn_measurement_device_type 'Xcalibur, Eos'
_diffrn_measurement_method '\w scans'
_diffrn_orient_matrix_UB_11 -0.0262923000
_diffrn_orient_matrix_UB_12 0.0665167000
_diffrn_orient_matrix_UB_13 -0.0046466000
_diffrn_orient_matrix_UB_21 -0.0145280000
_diffrn_orient_matrix_UB_22 0.0106444000
_diffrn_orient_matrix_UB_23 0.0283611000
_diffrn_orient_matrix_UB_31 0.0928777000
_diffrn_orient_matrix_UB_32 0.0081330000
_diffrn_orient_matrix_UB_33 0.0009025000
_diffrn_radiation_monochromator graphite
_diffrn_radiation_type 'Mo K\a'
_diffrn_radiation_wavelength 0.7107
_diffrn_reflns_av_R_equivalents 0.0144
_diffrn_reflns_av_unetI/netI 0.0396
_diffrn_reflns_limit_h_max 8
_diffrn_reflns_limit_h_min -9
_diffrn_reflns_limit_k_max 12
_diffrn_reflns_limit_k_min -13
_diffrn_reflns_limit_l_max 30
_diffrn_reflns_limit_l_min -30
_diffrn_reflns_number 15810
_diffrn_reflns_theta_full 26.37
_diffrn_reflns_theta_max 26.37
_diffrn_reflns_theta_min 2.98
_diffrn_source 'Enhance (Mo) X-ray Source'
_diffrn_source_current n/a
_diffrn_source_voltage n/a
_exptl_absorpt_coefficient_mu 0.128
_exptl_absorpt_correction_T_max 1.00000
_exptl_absorpt_correction_T_min 0.96836
_exptl_absorpt_correction_type multi-scan
_exptl_absorpt_process_details
;
CrysAlisPro, Agilent Technologies,
Version 1.171.35.21 (release 20-01-2012 CrysAlis171 .NET)
(compiled Jan 23 2012,18:06:46)
Empirical absorption correction using spherical harmonics,
 implemented in SCALE3 ABSPACK scaling algorithm.
;
_exptl_crystal_colour colorless
_exptl_crystal_density_diffrn 1.589
_exptl_crystal_density_method 'not measured'
_exptl_crystal_description block
_exptl_crystal_F_000 952
_exptl_crystal_recrystallization_method 'Re-crystallisation from solvent: methanol/ethanol'
_refine_diff_density_max 0.212
_refine_diff_density_min -0.536
_refine_diff_density_rms 0.061
_refine_ls_abs_structure_details 'Flack H D (1983), Acta Cryst. A39, 876-881'
_refine_ls_abs_structure_Flack -0.1(11)
_refine_ls_extinction_method none
_refine_ls_goodness_of_fit_ref 1.010
_refine_ls_hydrogen_treatment mixed
_refine_ls_matrix_type full
_refine_ls_number_parameters 1197
_refine_ls_number_reflns 11281
_refine_ls_number_restraints 3
_refine_ls_restrained_S_all 1.010
_refine_ls_R_factor_all 0.0817
_refine_ls_R_factor_gt 0.0440
_refine_ls_shift/su_max 0.630
_refine_ls_shift/su_mean 0.164
_refine_ls_structure_factor_coef Fsqd
_refine_ls_weighting_details 'calc w=1/[\s^2^(Fo^2^)+(0.0743P)^2^+0.0000P] where P=(Fo^2^+2Fc^2^)/3'
_refine_ls_weighting_scheme calc
_refine_ls_wR_factor_gt 0.1207
_refine_ls_wR_factor_ref 0.1520
_reflns_number_gt 5365
_reflns_number_total 11281
_reflns_threshold_expression >2sigma(I)
_cod_depositor_comments
;

2018-01-31
Z value and formula fixed to values more according to usual
chemical conventions.                 miguel
;
_cod_original_formula_sum 'C10 H20 N18 O4'
_cod_original_formula_weight 456.44
_cod_original_formula_moiety '2(N7 H O2), 2(C5 H9 N2)'
_cod_original_formula_units_Z 4
_cod_data_source_file c5ra07415k2.cif
_cod_data_source_block 120919_s2_gyf
_cod_database_code 7220784
_chemical_oxdiff_formula C20H20N2O3
_reflns_odcompleteness_completeness 99.87
_reflns_odcompleteness_iscentric 1
_reflns_odcompleteness_theta 26.32

loop_
_space_group_symop_id
_space_group_symop_operation_xyz
1 'x, y, z'

loop_
_atom_site_label
_atom_site_type_symbol
_atom_site_fract_x
_atom_site_fract_y
_atom_site_fract_z
_atom_site_U_iso_or_equiv
_atom_site_adp_type
_atom_site_occupancy
_atom_site_symmetry_multiplicity
_atom_site_calc_flag
_atom_site_refinement_flags
O1 O -0.3638(5) -0.1890(3) -0.96964(15) 0.0235(9) Uani 1 1 d .
O2 O -0.4283(5) -0.3751(3) -0.99113(15) 0.0277(9) Uani 1 1 d .
O3 O -0.8643(5) -0.1897(3) -0.96997(15) 0.0249(9) Uani 1 1 d .
O4 O -0.9271(5) -0.3749(3) -0.99118(16) 0.0306(10) Uani 1 1 d .
O5 O -0.6787(5) -0.9533(3) -0.94580(15) 0.0245(9) Uani 1 1 d .
O6 O -0.8467(5) -0.7669(4) -0.92429(16) 0.0300(10) Uani 1 1 d .
O7 O -1.1776(5) -0.9536(3) -0.94581(15) 0.0229(9) Uani 1 1 d .
O8 O -1.3453(5) -0.7672(3) -0.92486(16) 0.0289(9) Uani 1 1 d .
O9 O -0.5475(5) -0.4534(3) -0.47004(15) 0.0228(9) Uani 1 1 d .
O10 O -0.7043(5) -0.2672(3) -0.49158(16) 0.0300(10) Uani 1 1 d .
O11 O -1.0473(5) -0.4525(3) -0.47001(15) 0.0258(9) Uani 1 1 d .
O12 O -1.2046(5) -0.2665(3) -0.49095(16) 0.0292(9) Uani 1 1 d .
O13 O -0.2457(5) -0.6890(3) -0.44587(14) 0.0240(9) Uani 1 1 d .
O14 O -0.3195(5) -0.8749(4) -0.42428(15) 0.0272(9) Uani 1 1 d .
O15 O -0.7434(5) -0.6896(3) -0.44581(14) 0.0235(9) Uani 1 1 d .
O16 O -0.8185(5) -0.8751(4) -0.42422(16) 0.0296(10) Uani 1 1 d .
N1 N -0.3685(6) -0.1188(5) -1.0720(2) 0.0273(11) Uani 1 1 d .
N2 N -0.3757(6) -0.0832(4) -1.12356(18) 0.0241(11) Uani 1 1 d .
N3 N -0.3394(6) 0.0370(4) -1.12564(19) 0.0253(11) Uani 1 1 d .
N4 N -0.3064(6) 0.0761(4) -1.07852(19) 0.0240(11) Uani 1 1 d .
N5 N -0.3257(6) -0.0210(4) -1.04370(19) 0.0194(10) Uani 1 1 d .
H5 H -0.294(7) -0.016(5) -1.007(2) 0.028(16) Uiso 1 1 d .
N6 N -0.3986(6) -0.2388(4) -1.05692(16) 0.0177(10) Uani 1 1 d .
N7 N -0.3965(6) -0.2654(4) -1.00488(18) 0.0192(10) Uani 1 1 d .
N8 N -0.8685(6) -0.1193(5) -1.0718(2) 0.0328(13) Uani 1 1 d .
N9 N -0.8780(6) -0.0828(4) -1.12332(18) 0.0225(11) Uani 1 1 d .
N10 N -0.8410(6) 0.0375(4) -1.12564(18) 0.0242(11) Uani 1 1 d .
N11 N -0.8094(6) 0.0753(4) -1.0782(2) 0.0258(11) Uani 1 1 d .
N12 N -0.8260(6) -0.0218(4) -1.0441(2) 0.0195(10) Uani 1 1 d .
H12 H -0.832(7) -0.017(5) -1.013(2) 0.015(15) Uiso 1 1 d .
N13 N -0.8993(6) -0.2380(4) -1.05647(17) 0.0193(10) Uani 1 1 d .
N14 N -0.8970(6) -0.2661(4) -1.00534(18) 0.0176(10) Uani 1 1 d .
N15 N -0.6989(6) -1.0230(5) -0.8434(2) 0.0283(12) Uani 1 1 d .
N16 N -0.7147(6) -1.0598(4) -0.79217(18) 0.0229(10) Uani 1 1 d .
N17 N -0.6200(6) -1.1789(4) -0.78968(19) 0.0261(11) Uani 1 1 d .
N18 N -0.5453(6) -1.2182(4) -0.83698(19) 0.0257(11) Uani 1 1 d .
N19 N -0.5940(7) -1.1207(5) -0.8714(2) 0.0210(11) Uani 1 1 d .
H19 H -0.565(7) -1.125(5) -0.897(2) 0.007(15) Uiso 1 1 d .
N20 N -0.7812(6) -0.9040(4) -0.85875(17) 0.0186(10) Uani 1 1 d .
N21 N -0.7673(6) -0.8762(4) -0.91042(18) 0.0194(10) Uani 1 1 d .
N22 N -1.1994(6) -1.0238(5) -0.8439(2) 0.0322(13) Uani 1 1 d .
N23 N -1.2140(6) -1.0605(4) -0.79238(18) 0.0235(11) Uani 1 1 d .
N24 N -1.1189(6) -1.1799(4) -0.79008(19) 0.0236(11) Uani 1 1 d .
N25 N -1.0447(6) -1.2185(4) -0.83736(19) 0.0240(11) Uani 1 1 d .
N26 N -1.0930(6) -1.1220(4) -0.87181(19) 0.0186(10) Uani 1 1 d .
H26 H -1.060(7) -1.121(5) -0.909(2) 0.014(13) Uiso 1 1 d .
N27 N -1.2802(6) -0.9040(4) -0.85947(18) 0.0205(10) Uani 1 1 d .
N28 N -1.2675(6) -0.8765(4) -0.91077(19) 0.0197(10) Uani 1 1 d .
N29 N -0.5169(6) -0.5241(5) -0.5715(2) 0.0327(13) Uani 1 1 d .
N30 N -0.5074(6) -0.5591(4) -0.62315(18) 0.0232(11) Uani 1 1 d .
N31 N -0.4115(6) -0.6795(4) -0.62574(18) 0.0246(11) Uani 1 1 d .
N32 N -0.3610(6) -0.7180(4) -0.57833(19) 0.0260(11) Uani 1 1 d .
N33 N -0.4261(6) -0.6210(4) -0.54390(19) 0.0176(10) Uani 1 1 d .
H33A H -0.422(7) -0.612(5) -0.506(2) 0.027(16) Uiso 1 1 d .
N34 N -0.6069(6) -0.4037(4) -0.55674(18) 0.0191(10) Uani 1 1 d .
N35 N -0.6190(6) -0.3772(4) -0.50489(18) 0.0189(10) Uani 1 1 d .
N36 N -1.0169(6) -0.5233(5) -0.5720(2) 0.0293(12) Uani 1 1 d .
N37 N -1.0064(6) -0.5602(4) -0.62351(18) 0.0220(11) Uani 1 1 d .
N38 N -0.9111(6) -0.6801(4) -0.62568(19) 0.0268(11) Uani 1 1 d .
N39 N -0.8591(6) -0.7187(4) -0.57836(18) 0.0236(11) Uani 1 1 d .
N40 N -0.9253(7) -0.6210(4) -0.5446(2) 0.0213(11) Uani 1 1 d .
H40 H -0.905(6) -0.630(4) -0.5181(19) 0.000(13) Uiso 1 1 d .
N41 N -1.1060(6) -0.4044(4) -0.55703(18) 0.0190(10) Uani 1 1 d .
N42 N -1.1188(6) -0.3760(4) -0.50469(17) 0.0178(10) Uani 1 1 d .
N43 N -0.3007(6) -0.6187(5) -0.3434(2) 0.0339(13) Uani 1 1 d .
N44 N -0.3338(6) -0.5832(4) -0.29197(18) 0.0237(11) Uani 1 1 d .
N45 N -0.2982(6) -0.4631(4) -0.28968(19) 0.0256(11) Uani 1 1 d .
N46 N -0.2429(6) -0.4239(4) -0.33772(19) 0.0241(11) Uani 1 1 d .
N47 N -0.2436(6) -0.5212(4) -0.37175(18) 0.0205(10) Uani 1 1 d .
H47 H -0.2120 -0.5215 -0.4068 0.025 Uiso 1 1 calc R
N48 N -0.3239(6) -0.7383(4) -0.35889(18) 0.0198(10) Uani 1 1 d .
N49 N -0.2960(6) -0.7661(4) -0.41064(18) 0.0188(10) Uani 1 1 d .
N50 N -0.8005(6) -0.6201(4) -0.34363(19) 0.0263(11) Uani 1 1 d .
N51 N -0.8342(6) -0.5829(4) -0.29196(19) 0.0225(11) Uani 1 1 d .
N52 N -0.7988(6) -0.4629(4) -0.28976(19) 0.0257(11) Uani 1 1 d .
N53 N -0.7436(6) -0.4238(4) -0.33725(19) 0.0257(11) Uani 1 1 d .
N54 N -0.7442(6) -0.5214(4) -0.37170(18) 0.0193(10) Uani 1 1 d .
H54 H -0.707(7) -0.519(5) -0.404(2) 0.024(15) Uiso 1 1 d .
N55 N -0.8231(6) -0.7379(4) -0.35884(18) 0.0189(10) Uani 1 1 d .
N56 N -0.7948(6) -0.7655(4) -0.41042(18) 0.0201(10) Uani 1 1 d .
N57 N -1.1175(6) -0.6060(4) -1.07892(17) 0.0191(10) Uani 1 1 d .
N58 N -1.1038(6) -0.4709(4) -1.14358(17) 0.0184(10) Uani 1 1 d .
N59 N -0.1942(6) -0.5366(4) -0.83671(18) 0.0193(10) Uani 1 1 d .
N60 N -0.1452(6) -0.6718(4) -0.77229(18) 0.0198(10) Uani 1 1 d .
N61 N -0.6956(6) -0.5364(4) -0.83652(17) 0.0175(10) Uani 1 1 d .
N62 N -0.6461(6) -0.6724(4) -0.77204(18) 0.0187(10) Uani 1 1 d .
N63 N 0.0728(6) -0.1727(4) -0.64374(18) 0.0177(10) Uani 1 1 d .
N64 N -0.0081(6) -0.0367(4) -0.57923(18) 0.0180(10) Uani 1 1 d .
N65 N -0.4292(6) -0.1719(4) -0.64357(18) 0.0195(10) Uani 1 1 d .
N66 N -0.5102(5) -0.0364(4) -0.57867(18) 0.0182(10) Uani 1 1 d .
N67 N -0.6035(6) -0.4699(4) -0.14370(18) 0.0192(10) Uani 1 1 d .
N68 N -0.6169(6) -0.6052(4) -0.07863(17) 0.0188(10) Uani 1 1 d .
N69 N -0.0534(6) -0.1061(4) -0.33680(18) 0.0189(10) Uani 1 1 d .
N70 N -0.0719(6) 0.0295(4) -0.27133(17) 0.0199(10) Uani 1 1 d .
N71 N -0.5525(6) -0.1051(4) -0.33689(18) 0.0190(10) Uani 1 1 d .
N72 N -0.5720(5) 0.0297(4) -0.27271(18) 0.0183(10) Uani 1 1 d .
C1 C -1.0863(7) -0.4896(5) -1.0910(2) 0.0203(12) Uani 1 1 d .
H1 H -1.0566 -0.4298 -1.0663 0.024 Uiso 1 1 calc R
C2 C -1.1560(7) -0.6632(5) -1.1251(2) 0.0229(13) Uani 1 1 d .
H2 H -1.1831 -0.7471 -1.1279 0.028 Uiso 1 1 calc R
C3 C -1.1483(7) -0.5790(5) -1.1654(2) 0.0231(13) Uani 1 1 d .
H3 H -1.1695 -0.5914 -1.2022 0.028 Uiso 1 1 calc R
C4 C -1.1111(8) -0.6656(6) -1.0249(2) 0.0350(15) Uani 1 1 d .
H4A H -0.9848 -0.7075 -1.0196 0.053 Uiso 1 1 calc R
H4B H -1.1926 -0.7294 -1.0221 0.053 Uiso 1 1 calc R
H4C H -1.1517 -0.5999 -0.9971 0.053 Uiso 1 1 calc R
C5 C -1.0805(7) -0.3523(5) -1.1732(2) 0.0246(13) Uani 1 1 d .
H5A H -1.1995 -0.3101 -1.1851 0.037 Uiso 1 1 calc R
H5B H -0.9931 -0.3733 -1.2048 0.037 Uiso 1 1 calc R
H5C H -1.0333 -0.2947 -1.1492 0.037 Uiso 1 1 calc R
C6 C -0.1108(7) -0.6527(5) -0.8250(2) 0.0195(12) Uani 1 1 d .
H6 H -0.0388 -0.7121 -0.8498 0.023 Uiso 1 1 calc R
C7 C -0.2851(7) -0.4790(5) -0.7906(2) 0.0227(13) Uani 1 1 d .
H7 H -0.3564 -0.3955 -0.7881 0.027 Uiso 1 1 calc R
C8 C -0.2547(7) -0.5626(5) -0.7496(2) 0.0220(13) Uani 1 1 d .
H8 H -0.2989 -0.5497 -0.7127 0.026 Uiso 1 1 calc R
C9 C -0.1867(8) -0.4804(5) -0.8915(2) 0.0319(16) Uani 1 1 d .
H9A H -0.2503 -0.5275 -0.9157 0.048 Uiso 1 1 calc R
H9B H -0.0580 -0.4858 -0.9053 0.048 Uiso 1 1 calc R
H9C H -0.2469 -0.3906 -0.8899 0.048 Uiso 1 1 calc R
C10 C -0.0766(7) -0.7897(5) -0.7428(2) 0.0257(13) Uani 1 1 d .
H10A H 0.0192 -0.8438 -0.7657 0.039 Uiso 1 1 calc R
H10B H -0.1783 -0.8361 -0.7336 0.039 Uiso 1 1 calc R
H10C H -0.0252 -0.7678 -0.7095 0.039 Uiso 1 1 calc R
C11 C -0.6122(7) -0.6526(5) -0.8248(2) 0.0197(12) Uani 1 1 d .
H11 H -0.5404 -0.7119 -0.8497 0.024 Uiso 1 1 calc R
C12 C -0.7866(7) -0.4801(5) -0.7898(2) 0.0227(12) Uani 1 1 d .
H12A H -0.8583 -0.3967 -0.7867 0.027 Uiso 1 1 calc R
C13 C -0.7547(7) -0.5649(5) -0.7501(2) 0.0223(13) Uani 1 1 d .
H13 H -0.7992 -0.5530 -0.7132 0.027 Uiso 1 1 calc R
C14 C -0.6943(8) -0.4786(5) -0.8908(2) 0.0305(15) Uani 1 1 d .
H14A H -0.7170 -0.3852 -0.8875 0.046 Uiso 1 1 calc R
H14B H -0.7908 -0.5052 -0.9108 0.046 Uiso 1 1 calc R
H14C H -0.5742 -0.5069 -0.9104 0.046 Uiso 1 1 calc R
C15 C -0.5800(7) -0.7897(5) -0.7427(2) 0.0249(13) Uani 1 1 d .
H15A H -0.4885 -0.8460 -0.7661 0.037 Uiso 1 1 calc R
H15B H -0.6836 -0.8334 -0.7322 0.037 Uiso 1 1 calc R
H15C H -0.5236 -0.7685 -0.7102 0.037 Uiso 1 1 calc R
C16 C 0.0798(7) -0.1522(5) -0.5911(2) 0.0188(12) Uani 1 1 d .
H16 H 0.1390 -0.2115 -0.5662 0.023 Uiso 1 1 calc R
C17 C -0.0258(7) -0.0640(5) -0.6657(2) 0.0235(13) Uani 1 1 d .
H17 H -0.0528 -0.0516 -0.7025 0.028 Uiso 1 1 calc R
C18 C -0.0761(7) 0.0207(5) -0.6254(2) 0.0230(13) Uani 1 1 d .
H18 H -0.1454 0.1044 -0.6282 0.028 Uiso 1 1 calc R
C19 C 0.1563(7) -0.2897(5) -0.6728(2) 0.0243(13) Uani 1 1 d .
H19A H 0.0593 -0.3325 -0.6849 0.036 Uiso 1 1 calc R
H19B H 0.2320 -0.3468 -0.6487 0.036 Uiso 1 1 calc R
H19C H 0.2335 -0.2683 -0.7043 0.036 Uiso 1 1 calc R
C20 C -0.0335(8) 0.0202(5) -0.5246(2) 0.0306(14) Uani 1 1 d .
H20A H 0.0802 -0.0034 -0.5062 0.046 Uiso 1 1 calc R
H20B H -0.1341 -0.0117 -0.5038 0.046 Uiso 1 1 calc R
H20C H -0.0636 0.1136 -0.5276 0.046 Uiso 1 1 calc R
C21 C -0.4204(7) -0.1532(5) -0.5913(2) 0.0217(13) Uani 1 1 d .
H21 H -0.3602 -0.2131 -0.5667 0.026 Uiso 1 1 calc R
C22 C -0.5272(7) -0.0640(5) -0.6659(2) 0.0233(13) Uani 1 1 d .
H22 H -0.5537 -0.0519 -0.7028 0.028 Uiso 1 1 calc R
C23 C -0.5783(7) 0.0213(5) -0.6253(2) 0.0198(12) Uani 1 1 d .
H23 H -0.6478 0.1050 -0.6281 0.024 Uiso 1 1 calc R
C24 C -0.3455(7) -0.2900(5) -0.6729(2) 0.0239(13) Uani 1 1 d .
H24A H -0.4424 -0.3361 -0.6825 0.036 Uiso 1 1 calc R
H24B H -0.2622 -0.3443 -0.6498 0.036 Uiso 1 1 calc R
H24C H -0.2761 -0.2683 -0.7060 0.036 Uiso 1 1 calc R
C25 C -0.5320(8) 0.0206(5) -0.5240(2) 0.0341(15) Uani 1 1 d .
H25A H -0.4148 0.0011 -0.5070 0.051 Uiso 1 1 calc R
H25B H -0.6266 -0.0148 -0.5019 0.051 Uiso 1 1 calc R
H25C H -0.5690 0.1136 -0.5268 0.051 Uiso 1 1 calc R
C26 C -0.5845(7) -0.4899(5) -0.0912(2) 0.0215(12) Uani 1 1 d .
H26A H -0.5526 -0.4306 -0.0667 0.026 Uiso 1 1 calc R
C27 C -0.6461(7) -0.5783(5) -0.1661(2) 0.0221(13) Uani 1 1 d .
H27 H -0.6656 -0.5909 -0.2030 0.027 Uiso 1 1 calc R
C28 C -0.6546(7) -0.6628(5) -0.1253(2) 0.0214(12) Uani 1 1 d .
H28 H -0.6815 -0.7467 -0.1281 0.026 Uiso 1 1 calc R
C29 C -0.5797(8) -0.3536(5) -0.1733(2) 0.0273(14) Uani 1 1 d .
H29A H -0.6971 -0.3139 -0.1870 0.041 Uiso 1 1 calc R
H29B H -0.4875 -0.3749 -0.2038 0.041 Uiso 1 1 calc R
H29C H -0.5385 -0.2939 -0.1490 0.041 Uiso 1 1 calc R
C30 C -0.6118(8) -0.6640(6) -0.0251(2) 0.0325(15) Uani 1 1 d .
H30A H -0.6449 -0.5974 0.0027 0.049 Uiso 1 1 calc R
H30B H -0.4875 -0.7106 -0.0204 0.049 Uiso 1 1 calc R
H30C H -0.6995 -0.7235 -0.0215 0.049 Uiso 1 1 calc R
C31 C -0.0291(7) 0.0103(5) -0.3239(2) 0.0204(12) Uani 1 1 d .
H31 H 0.0124 0.0705 -0.3485 0.024 Uiso 1 1 calc R
C32 C -0.1156(7) -0.1625(5) -0.2903(2) 0.0223(13) Uani 1 1 d .
H32 H -0.1450 -0.2461 -0.2876 0.027 Uiso 1 1 calc R
C33 C -0.1273(7) -0.0796(5) -0.2497(2) 0.0227(13) Uani 1 1 d .
H33 H -0.1664 -0.0928 -0.2130 0.027 Uiso 1 1 calc R
C34 C -0.0212(8) -0.1663(6) -0.3909(2) 0.0326(15) Uani 1 1 d .
H34A H -0.1172 -0.2172 -0.3960 0.049 Uiso 1 1 calc R
H34B H 0.0995 -0.2220 -0.3937 0.049 Uiso 1 1 calc R
H34C H -0.0246 -0.0997 -0.4188 0.049 Uiso 1 1 calc R
C35 C -0.0639(7) 0.1465(5) -0.2417(2) 0.0259(13) Uani 1 1 d .
H35A H 0.0133 0.1257 -0.2112 0.039 Uiso 1 1 calc R
H35B H -0.1883 0.1858 -0.2281 0.039 Uiso 1 1 calc R
H35C H -0.0111 0.2064 -0.2661 0.039 Uiso 1 1 calc R
C36 C -0.5250(7) 0.0095(5) -0.3254(2) 0.0214(13) Uani 1 1 d .
H36 H -0.4796 0.0679 -0.3501 0.026 Uiso 1 1 calc R
C37 C -0.6133(7) -0.1629(5) -0.2907(2) 0.0229(13) Uani 1 1 d .
H37 H -0.6405 -0.2470 -0.2878 0.028 Uiso 1 1 calc R
C38 C -0.6269(7) -0.0777(5) -0.2503(2) 0.0230(13) Uani 1 1 d .
H38 H -0.6667 -0.0895 -0.2134 0.028 Uiso 1 1 calc R
C39 C -0.5189(8) -0.1636(5) -0.3910(2) 0.0314(15) Uani 1 1 d .
H39A H -0.3876 -0.1983 -0.3977 0.047 Uiso 1 1 calc R
H39B H -0.5565 -0.0988 -0.4184 0.047 Uiso 1 1 calc R
H39C H -0.5903 -0.2329 -0.3929 0.047 Uiso 1 1 calc R
C40 C -0.5615(7) 0.1472(5) -0.2431(2) 0.0255(14) Uani 1 1 d .
H40A H -0.6854 0.1876 -0.2293 0.038 Uiso 1 1 calc R
H40B H -0.5079 0.2065 -0.2676 0.038 Uiso 1 1 calc R
H40C H -0.4841 0.1259 -0.2127 0.038 Uiso 1 1 calc R

loop_
_atom_site_aniso_label
_atom_site_aniso_U_11
_atom_site_aniso_U_22
_atom_site_aniso_U_33
_atom_site_aniso_U_23
_atom_site_aniso_U_13
_atom_site_aniso_U_12
O1 0.035(2) 0.023(2) 0.013(2) -0.0016(16) -0.0021(17) -0.0077(18)
O2 0.041(2) 0.022(2) 0.024(2) 0.0048(17) -0.0041(18) -0.0153(19)
O3 0.033(2) 0.023(2) 0.020(2) -0.0036(17) -0.0024(17) -0.0072(18)
O4 0.049(3) 0.022(2) 0.025(2) 0.0068(18) -0.0080(19) -0.018(2)
O5 0.034(2) 0.023(2) 0.014(2) -0.0007(16) 0.0022(17) 0.0005(18)
O6 0.034(2) 0.023(2) 0.028(2) 0.0055(18) 0.0004(18) 0.0071(19)
O7 0.028(2) 0.023(2) 0.017(2) -0.0025(16) 0.0020(16) -0.0006(17)
O8 0.038(3) 0.018(2) 0.026(2) 0.0056(17) 0.0013(18) 0.0071(18)
O9 0.031(2) 0.020(2) 0.016(2) 0.0021(16) -0.0041(16) 0.0008(17)
O10 0.038(2) 0.023(2) 0.026(2) -0.0060(18) -0.0027(18) 0.0052(19)
O11 0.033(2) 0.024(2) 0.020(2) 0.0047(17) -0.0065(17) -0.0027(18)
O12 0.036(2) 0.020(2) 0.028(2) -0.0037(17) -0.0049(18) 0.0060(19)
O13 0.033(2) 0.026(2) 0.014(2) 0.0081(17) -0.0018(16) -0.0094(18)
O14 0.039(2) 0.018(2) 0.027(2) -0.0070(17) 0.0021(18) -0.0124(19)
O15 0.035(2) 0.020(2) 0.017(2) 0.0027(16) -0.0015(17) -0.0072(18)
O16 0.044(3) 0.026(2) 0.024(2) -0.0048(18) 0.0018(19) -0.022(2)
N1 0.024(3) 0.032(3) 0.023(3) -0.004(2) 0.002(2) 0.002(2)
N2 0.031(3) 0.028(3) 0.015(3) 0.002(2) -0.005(2) -0.008(2)
N3 0.030(3) 0.022(3) 0.025(3) 0.005(2) -0.004(2) -0.008(2)
N4 0.033(3) 0.023(3) 0.017(3) 0.002(2) 0.001(2) -0.006(2)
N5 0.026(3) 0.020(3) 0.014(3) -0.003(2) -0.002(2) -0.007(2)
N6 0.027(3) 0.015(2) 0.011(2) -0.0008(19) 0.0008(19) -0.005(2)
N7 0.019(3) 0.020(3) 0.020(3) -0.003(2) -0.0038(19) -0.007(2)
N8 0.030(3) 0.030(3) 0.039(4) 0.002(3) -0.003(2) -0.004(2)
N9 0.030(3) 0.021(3) 0.015(3) 0.004(2) -0.002(2) -0.003(2)
N10 0.031(3) 0.022(3) 0.019(3) 0.002(2) 0.003(2) -0.004(2)
N11 0.033(3) 0.019(3) 0.026(3) 0.006(2) 0.000(2) -0.007(2)
N12 0.028(3) 0.015(2) 0.015(3) -0.001(2) 0.002(2) -0.004(2)
N13 0.024(3) 0.016(2) 0.019(3) -0.002(2) -0.006(2) -0.004(2)
N14 0.022(3) 0.016(2) 0.016(3) -0.0051(19) -0.0034(19) -0.006(2)
N15 0.028(3) 0.031(3) 0.026(3) -0.004(2) -0.002(2) -0.008(2)
N16 0.029(3) 0.022(3) 0.016(3) 0.002(2) -0.002(2) -0.002(2)
N17 0.034(3) 0.024(3) 0.020(3) 0.005(2) -0.006(2) -0.005(2)
N18 0.035(3) 0.023(3) 0.019(3) 0.004(2) -0.005(2) -0.004(2)
N19 0.030(3) 0.018(3) 0.013(3) -0.002(2) -0.001(2) -0.001(2)
N20 0.027(3) 0.013(2) 0.014(2) -0.0010(19) 0.0007(19) 0.001(2)
N21 0.016(2) 0.023(3) 0.018(3) -0.004(2) 0.0013(19) -0.002(2)
N22 0.028(3) 0.036(3) 0.034(3) -0.002(3) -0.001(2) -0.009(3)
N23 0.030(3) 0.025(3) 0.016(3) 0.002(2) -0.001(2) -0.006(2)
N24 0.032(3) 0.015(2) 0.022(3) 0.001(2) -0.003(2) 0.002(2)
N25 0.029(3) 0.021(3) 0.021(3) 0.004(2) -0.007(2) 0.001(2)
N26 0.025(3) 0.017(2) 0.013(3) -0.0033(19) 0.000(2) -0.002(2)
N27 0.023(3) 0.018(3) 0.018(3) 0.002(2) 0.003(2) 0.001(2)
N28 0.021(3) 0.014(2) 0.023(3) 0.001(2) -0.001(2) -0.004(2)
N29 0.021(3) 0.041(3) 0.038(4) -0.003(3) 0.005(2) -0.014(3)
N30 0.032(3) 0.023(3) 0.014(3) -0.002(2) -0.003(2) -0.003(2)
N31 0.031(3) 0.021(3) 0.019(3) -0.002(2) 0.003(2) 0.000(2)
N32 0.030(3) 0.019(2) 0.027(3) -0.002(2) 0.001(2) 0.000(2)
N33 0.021(3) 0.012(2) 0.017(3) 0.0006(19) 0.000(2) 0.0029(19)
N34 0.029(3) 0.014(2) 0.014(2) -0.0009(18) -0.0021(19) -0.001(2)
N35 0.019(2) 0.018(2) 0.021(3) 0.001(2) -0.004(2) -0.004(2)
N36 0.034(3) 0.031(3) 0.024(3) 0.006(2) -0.003(2) -0.010(3)
N37 0.030(3) 0.020(3) 0.015(3) -0.002(2) -0.004(2) -0.002(2)
N38 0.033(3) 0.022(3) 0.024(3) -0.004(2) -0.001(2) -0.002(2)
N39 0.032(3) 0.025(3) 0.012(3) -0.003(2) -0.001(2) -0.001(2)
N40 0.030(3) 0.019(3) 0.014(3) 0.005(2) -0.003(2) -0.003(2)
N41 0.026(3) 0.016(2) 0.014(2) 0.0016(18) -0.0035(19) -0.002(2)
N42 0.024(3) 0.014(2) 0.016(3) 0.0011(19) -0.0018(19) -0.004(2)
N43 0.026(3) 0.037(3) 0.038(3) 0.002(3) -0.008(2) -0.002(2)
N44 0.035(3) 0.026(3) 0.010(2) 0.002(2) 0.000(2) -0.004(2)
N45 0.036(3) 0.019(3) 0.022(3) -0.006(2) -0.004(2) -0.005(2)
N46 0.032(3) 0.020(3) 0.020(3) -0.001(2) -0.003(2) -0.005(2)
N47 0.028(3) 0.019(2) 0.015(2) -0.0009(19) 0.000(2) -0.007(2)
N48 0.026(3) 0.019(3) 0.015(3) -0.0021(19) -0.002(2) -0.006(2)
N49 0.018(2) 0.019(3) 0.019(3) 0.002(2) -0.0018(19) -0.001(2)
N50 0.029(3) 0.030(3) 0.020(3) 0.000(2) -0.001(2) -0.004(2)
N51 0.028(3) 0.025(3) 0.015(3) 0.000(2) 0.000(2) -0.009(2)
N52 0.036(3) 0.020(3) 0.022(3) -0.001(2) -0.003(2) -0.006(2)
N53 0.036(3) 0.019(3) 0.023(3) -0.001(2) -0.006(2) -0.006(2)
N54 0.028(3) 0.019(2) 0.011(3) 0.002(2) -0.003(2) -0.005(2)
N55 0.022(2) 0.014(2) 0.021(3) 0.0039(19) 0.0025(19) -0.007(2)
N56 0.022(3) 0.021(3) 0.019(3) 0.004(2) -0.001(2) -0.008(2)
N57 0.022(2) 0.017(2) 0.019(3) -0.0010(19) 0.0000(19) -0.005(2)
N58 0.024(3) 0.017(2) 0.013(2) 0.0005(18) -0.0023(19) -0.003(2)
N59 0.022(3) 0.021(3) 0.016(3) -0.003(2) 0.000(2) -0.009(2)
N60 0.024(3) 0.016(2) 0.019(3) -0.0017(19) -0.001(2) -0.003(2)
N61 0.022(2) 0.018(2) 0.012(2) 0.0012(18) -0.0026(18) -0.005(2)
N62 0.020(2) 0.013(2) 0.022(3) -0.0026(19) 0.0006(19) 0.0014(19)
N63 0.021(2) 0.014(2) 0.018(3) 0.0012(19) -0.0030(19) -0.001(2)
N64 0.023(3) 0.021(3) 0.012(2) 0.0011(19) -0.0002(19) -0.009(2)
N65 0.023(3) 0.015(2) 0.020(3) 0.0035(19) -0.003(2) -0.002(2)
N66 0.017(2) 0.020(2) 0.018(2) 0.0014(19) -0.0009(19) -0.004(2)
N67 0.021(3) 0.015(2) 0.022(3) -0.0028(19) 0.001(2) -0.006(2)
N68 0.020(2) 0.021(3) 0.014(3) -0.0013(19) -0.0005(19) -0.001(2)
N69 0.019(2) 0.019(2) 0.017(3) 0.0012(19) 0.0016(19) 0.001(2)
N70 0.028(3) 0.021(2) 0.012(2) 0.0004(19) -0.0029(19) -0.007(2)
N71 0.023(3) 0.019(3) 0.016(3) 0.0017(19) -0.006(2) -0.005(2)
N72 0.017(2) 0.015(2) 0.023(3) 0.002(2) 0.0003(19) -0.0035(19)
C1 0.016(3) 0.028(3) 0.016(3) -0.003(2) 0.002(2) -0.002(2)
C2 0.029(3) 0.021(3) 0.021(3) -0.002(2) -0.003(2) -0.009(3)
C3 0.036(3) 0.016(3) 0.018(3) -0.004(2) -0.007(2) -0.004(3)
C4 0.044(4) 0.045(4) 0.015(3) 0.005(3) -0.003(3) -0.006(3)
C5 0.026(3) 0.024(3) 0.025(3) 0.003(2) 0.000(2) -0.006(3)
C6 0.022(3) 0.020(3) 0.018(3) -0.005(2) 0.001(2) -0.007(2)
C7 0.020(3) 0.022(3) 0.024(3) 0.001(2) -0.001(2) 0.001(2)
C8 0.025(3) 0.019(3) 0.020(3) -0.004(2) 0.006(2) -0.002(2)
C9 0.050(4) 0.033(4) 0.012(3) 0.010(3) -0.003(3) -0.005(3)
C10 0.029(3) 0.019(3) 0.027(3) 0.003(3) -0.005(3) 0.003(3)
C11 0.018(3) 0.021(3) 0.021(3) 0.000(2) -0.004(2) -0.004(2)
C12 0.027(3) 0.019(3) 0.020(3) -0.007(2) 0.003(2) 0.003(2)
C13 0.029(3) 0.015(3) 0.021(3) -0.002(2) 0.004(2) 0.000(2)
C14 0.046(4) 0.029(3) 0.017(3) 0.003(3) -0.003(3) -0.006(3)
C15 0.028(3) 0.019(3) 0.027(3) 0.002(3) -0.005(3) -0.002(3)
C16 0.020(3) 0.019(3) 0.017(3) 0.004(2) 0.003(2) -0.003(2)
C17 0.029(3) 0.020(3) 0.022(3) 0.002(2) -0.005(2) -0.004(3)
C18 0.029(3) 0.021(3) 0.017(3) 0.003(2) -0.007(2) 0.003(3)
C19 0.030(3) 0.016(3) 0.025(3) -0.003(2) 0.001(3) 0.000(2)
C20 0.047(4) 0.030(3) 0.015(3) -0.003(3) 0.003(3) -0.010(3)
C21 0.021(3) 0.022(3) 0.024(3) 0.003(2) -0.002(2) -0.007(3)
C22 0.035(4) 0.020(3) 0.016(3) 0.003(2) -0.009(2) -0.001(3)
C23 0.020(3) 0.014(3) 0.024(3) 0.002(2) -0.004(2) 0.002(2)
C24 0.027(3) 0.020(3) 0.023(3) -0.004(2) 0.001(2) 0.002(3)
C25 0.049(4) 0.035(4) 0.019(3) -0.007(3) -0.002(3) -0.009(3)
C26 0.025(3) 0.019(3) 0.020(3) -0.001(2) 0.000(2) -0.002(3)
C27 0.030(3) 0.019(3) 0.017(3) 0.000(2) -0.005(2) -0.002(3)
C28 0.026(3) 0.017(3) 0.023(3) -0.002(2) -0.006(2) -0.007(2)
C29 0.039(4) 0.015(3) 0.030(4) 0.002(2) -0.002(3) -0.011(3)
C30 0.043(4) 0.037(4) 0.015(3) 0.000(3) 0.004(3) -0.002(3)
C31 0.018(3) 0.019(3) 0.023(3) 0.005(2) -0.004(2) -0.002(2)
C32 0.029(3) 0.020(3) 0.020(3) 0.003(2) 0.000(3) -0.010(3)
C33 0.034(3) 0.019(3) 0.015(3) 0.003(2) 0.002(2) -0.006(3)
C34 0.045(4) 0.039(4) 0.011(3) 0.000(3) 0.000(3) -0.001(3)
C35 0.030(3) 0.018(3) 0.030(4) -0.003(2) -0.006(3) -0.004(3)
C36 0.026(3) 0.028(3) 0.012(3) 0.003(2) -0.004(2) -0.007(3)
C37 0.024(3) 0.021(3) 0.024(3) 0.002(3) 0.004(3) -0.006(3)
C38 0.031(3) 0.020(3) 0.015(3) 0.002(2) 0.004(2) -0.001(3)
C39 0.041(4) 0.038(4) 0.015(3) -0.001(3) -0.004(3) -0.002(3)
C40 0.030(3) 0.020(3) 0.028(4) -0.001(3) -0.004(3) -0.009(3)

loop_
_atom_type_symbol
_atom_type_description
_atom_type_scat_dispersion_real
_atom_type_scat_dispersion_imag
_atom_type_scat_source
C C 0.0033 0.0016 'International Tables Vol C Tables 4.2.6.8 and 6.1.1.4'
H H 0.0000 0.0000 'International Tables Vol C Tables 4.2.6.8 and 6.1.1.4'
N N 0.0061 0.0033 'International Tables Vol C Tables 4.2.6.8 and 6.1.1.4'
O O 0.0106 0.0060 'International Tables Vol C Tables 4.2.6.8 and 6.1.1.4'

loop_
_geom_angle_atom_site_label_1
_geom_angle_atom_site_label_2
_geom_angle_atom_site_label_3
_geom_angle
N2 N1 N5 107.9(4)
N2 N1 N6 119.8(4)
N5 N1 N6 132.4(5)
N1 N2 N3 106.0(4)
N4 N3 N2 111.8(4)
N3 N4 N5 105.9(4)
N1 N5 N4 108.5(4)
N1 N5 H5 131(3)
N4 N5 H5 120(3)
N7 N6 N1 116.2(4)
O1 N7 O2 120.3(4)
O1 N7 N6 123.8(4)
O2 N7 N6 115.9(4)
N9 N8 N12 107.4(5)
N9 N8 N13 120.3(5)
N12 N8 N13 132.3(5)
N8 N9 N10 106.3(4)
N11 N10 N9 110.8(4)
N10 N11 N12 106.4(4)
N8 N12 H12 124(4)
N11 N12 N8 109.1(5)
N11 N12 H12 125(4)
N14 N13 N8 117.6(4)
O3 N14 N13 123.0(4)
O4 N14 O3 119.5(4)
O4 N14 N13 117.5(4)
N16 N15 N19 107.2(5)
N16 N15 N20 120.6(5)
N19 N15 N20 132.2(5)
N15 N16 N17 106.8(4)
N18 N17 N16 111.3(4)
N17 N18 N19 105.8(4)
N15 N19 N18 108.8(5)
N15 N19 H19 131(5)
N18 N19 H19 120(5)
N21 N20 N15 117.3(4)
O5 N21 N20 123.0(5)
O6 N21 O5 120.2(4)
O6 N21 N20 116.8(4)
N23 N22 N26 106.9(5)
N23 N22 N27 120.9(5)
N26 N22 N27 132.2(5)
N22 N23 N24 106.7(4)
N25 N24 N23 111.2(4)
N24 N25 N26 106.4(4)
N22 N26 H26 125(3)
N25 N26 N22 108.8(4)
N25 N26 H26 126(3)
N28 N27 N22 117.6(5)
O7 N28 N27 122.5(4)
O8 N28 O7 120.2(5)
O8 N28 N27 117.3(5)
N30 N29 N33 107.9(5)
N30 N29 N34 119.0(5)
N33 N29 N34 133.0(5)
N29 N30 N31 106.1(4)
N32 N31 N30 110.8(4)
N31 N32 N33 106.4(4)
N29 N33 N32 108.8(5)
N29 N33 H33A 118(3)
N32 N33 H33A 133(3)
N35 N34 N29 116.1(4)
O9 N35 O10 121.0(5)
O9 N35 N34 123.3(5)
O10 N35 N34 115.7(4)
N37 N36 N40 106.6(5)
N37 N36 N41 120.4(4)
N40 N36 N41 133.0(5)
N36 N37 N38 106.6(4)
N39 N38 N37 111.4(4)
N38 N39 N40 105.3(4)
N36 N40 N39 110.0(5)
N36 N40 H40 134(4)
N39 N40 H40 116(4)
N42 N41 N36 117.2(4)
O11 N42 O12 120.8(4)
O11 N42 N41 122.4(4)
O12 N42 N41 116.9(4)
N44 N43 N47 108.0(4)
N44 N43 N48 120.1(5)
N47 N43 N48 131.9(5)
N43 N44 N45 106.1(4)
N46 N45 N44 111.2(4)
N45 N46 N47 105.8(4)
N43 N47 H47 125.5
N46 N47 N43 108.9(4)
N46 N47 H47 125.6
N49 N48 N43 117.3(4)
O13 N49 N48 122.9(4)
O14 N49 O13 120.5(4)
O14 N49 N48 116.7(4)
N51 N50 N54 107.0(4)
N51 N50 N55 120.7(4)
N55 N50 N54 132.3(4)
N50 N51 N52 106.6(4)
N53 N52 N51 111.5(4)
N52 N53 N54 105.9(4)
N50 N54 H54 128(4)
N53 N54 N50 109.1(4)
N53 N54 H54 122(4)
N56 N55 N50 117.2(4)
O15 N56 N55 123.5(4)
O16 N56 O15 119.9(4)
O16 N56 N55 116.6(4)
C1 N57 C2 109.0(4)
C1 N57 C4 125.9(5)
C2 N57 C4 125.1(4)
C1 N58 C3 108.7(4)
C1 N58 C5 125.1(4)
C3 N58 C5 126.2(4)
C6 N59 C7 109.5(5)
C6 N59 C9 123.7(5)
C7 N59 C9 126.8(5)
C6 N60 C8 109.2(4)
C6 N60 C10 125.1(5)
C8 N60 C10 125.7(5)
C11 N61 C12 108.8(5)
C11 N61 C14 125.1(5)
C12 N61 C14 126.1(5)
C11 N62 C13 108.5(4)
C11 N62 C15 125.6(5)
C13 N62 C15 125.8(5)
C16 N63 C17 107.9(5)
C16 N63 C19 125.6(4)
C17 N63 C19 126.5(5)
C16 N64 C18 109.2(5)
C16 N64 C20 124.9(5)
C18 N64 C20 125.9(5)
C21 N65 C22 109.3(5)
C21 N65 C24 124.7(5)
C22 N65 C24 125.9(5)
C21 N66 C23 108.5(5)
C21 N66 C25 125.1(5)
C23 N66 C25 126.4(5)
C26 N67 C27 108.8(4)
C26 N67 C29 125.8(4)
C27 N67 C29 125.3(5)
C26 N68 C28 108.3(4)
C26 N68 C30 126.4(5)
C28 N68 C30 125.3(4)
C31 N69 C32 107.6(5)
C31 N69 C34 127.1(5)
C32 N69 C34 125.3(5)
C31 N70 C33 108.0(4)
C31 N70 C35 125.7(5)
C33 N70 C35 126.2(4)
C36 N71 C37 109.7(5)
C36 N71 C39 124.8(5)
C37 N71 C39 125.5(5)
C36 N72 C38 109.2(4)
C36 N72 C40 125.3(4)
C38 N72 C40 125.5(5)
N57 C1 N58 108.1(5)
N57 C1 H1 126.0
N58 C1 H1 126.0
N57 C2 H2 126.5
C3 C2 N57 107.1(5)
C3 C2 H2 126.4
N58 C3 H3 126.5
C2 C3 N58 107.1(5)
C2 C3 H3 126.4
N57 C4 H4A 109.5
N57 C4 H4B 109.4
N57 C4 H4C 109.5
H4A C4 H4B 109.5
H4A C4 H4C 109.5
H4B C4 H4C 109.5
N58 C5 H5A 109.4
N58 C5 H5B 109.5
N58 C5 H5C 109.5
H5A C5 H5B 109.5
H5A C5 H5C 109.5
H5B C5 H5C 109.5
N59 C6 N60 107.8(5)
N59 C6 H6 126.1
N60 C6 H6 126.1
N59 C7 H7 126.3
C8 C7 N59 107.5(5)
C8 C7 H7 126.2
N60 C8 H8 127.0
C7 C8 N60 105.9(5)
C7 C8 H8 127.1
N59 C9 H9A 109.4
N59 C9 H9B 109.5
N59 C9 H9C 109.4
H9A C9 H9B 109.5
H9A C9 H9C 109.5
H9B C9 H9C 109.5
N60 C10 H10A 109.4
N60 C10 H10B 109.5
N60 C10 H10C 109.5
H10A C10 H10B 109.5
H10A C10 H10C 109.5
H10B C10 H10C 109.5
N61 C11 N62 108.2(5)
N61 C11 H11 125.9
N62 C11 H11 125.9
N61 C12 H12A 126.5
C13 C12 N61 106.8(5)
C13 C12 H12A 126.7
N62 C13 H13 126.2
C12 C13 N62 107.6(5)
C12 C13 H13 126.2
N61 C14 H14A 109.5
N61 C14 H14B 109.5
N61 C14 H14C 109.4
H14A C14 H14B 109.5
H14A C14 H14C 109.5
H14B C14 H14C 109.5
N62 C15 H15A 109.5
N62 C15 H15B 109.5
N62 C15 H15C 109.4
H15A C15 H15B 109.5
H15A C15 H15C 109.5
H15B C15 H15C 109.5
N63 C16 H16 125.6
N64 C16 N63 108.8(5)
N64 C16 H16 125.6
N63 C17 H17 126.4
C18 C17 N63 107.2(5)
C18 C17 H17 126.4
N64 C18 H18 126.6
C17 C18 N64 106.9(5)
C17 C18 H18 126.6
N63 C19 H19A 109.3
N63 C19 H19B 109.6
N63 C19 H19C 109.5
H19A C19 H19B 109.5
H19A C19 H19C 109.5
H19B C19 H19C 109.5
N64 C20 H20A 109.5
N64 C20 H20B 109.5
N64 C20 H20C 109.4
H20A C20 H20B 109.5
H20A C20 H20C 109.5
H20B C20 H20C 109.5
N65 C21 N66 108.5(5)
N65 C21 H21 125.8
N66 C21 H21 125.8
N65 C22 H22 126.6
C23 C22 N65 106.8(5)
C23 C22 H22 126.6
N66 C23 H23 126.5
C22 C23 N66 106.9(5)
C22 C23 H23 126.6
N65 C24 H24A 109.6
N65 C24 H24B 109.4
N65 C24 H24C 109.4
H24A C24 H24B 109.5
H24A C24 H24C 109.5
H24B C24 H24C 109.5
N66 C25 H25A 109.5
N66 C25 H25B 109.4
N66 C25 H25C 109.5
H25A C25 H25B 109.5
H25A C25 H25C 109.5
H25B C25 H25C 109.5
N67 C26 H26A 125.5
N68 C26 N67 109.0(5)
N68 C26 H26A 125.5
N67 C27 H27 126.7
C28 C27 N67 106.5(5)
C28 C27 H27 126.8
N68 C28 H28 126.2
C27 C28 N68 107.5(4)
C27 C28 H28 126.3
N67 C29 H29A 109.5
N67 C29 H29B 109.4
N67 C29 H29C 109.5
H29A C29 H29B 109.5
H29A C29 H29C 109.5
H29B C29 H29C 109.5
N68 C30 H30A 109.5
N68 C30 H30B 109.5
N68 C30 H30C 109.5
H30A C30 H30B 109.5
H30A C30 H30C 109.5
H30B C30 H30C 109.5
N69 C31 H31 125.4
N70 C31 N69 109.3(5)
N70 C31 H31 125.3
N69 C32 H32 126.0
C33 C32 N69 108.1(5)
C33 C32 H32 125.9
N70 C33 H33 126.5
C32 C33 N70 107.0(5)
C32 C33 H33 126.6
N69 C34 H34A 109.5
N69 C34 H34B 109.5
N69 C34 H34C 109.4
H34A C34 H34B 109.5
H34A C34 H34C 109.5
H34B C34 H34C 109.5
N70 C35 H35A 109.4
N70 C35 H35B 109.6
N70 C35 H35C 109.5
H35A C35 H35B 109.5
H35A C35 H35C 109.5
H35B C35 H35C 109.5
N71 C36 N72 107.7(5)
N71 C36 H36 126.1
N72 C36 H36 126.2
N71 C37 H37 126.5
C38 C37 N71 106.9(5)
C38 C37 H37 126.5
N72 C38 H38 126.8
C37 C38 N72 106.5(5)
C37 C38 H38 126.7
N71 C39 H39A 109.5
N71 C39 H39B 109.5
N71 C39 H39C 109.4
H39A C39 H39B 109.5
H39A C39 H39C 109.5
H39B C39 H39C 109.5
N72 C40 H40A 109.4
N72 C40 H40B 109.5
N72 C40 H40C 109.6
H40A C40 H40B 109.5
H40A C40 H40C 109.5
H40B C40 H40C 109.5

loop_
_geom_bond_atom_site_label_1
_geom_bond_atom_site_label_2
_geom_bond_distance
O1 N7 1.262(5)
O2 N7 1.266(5)
O3 N14 1.265(5)
O4 N14 1.254(5)
O5 N21 1.270(5)
O6 N21 1.262(5)
O7 N28 1.268(5)
O8 N28 1.259(5)
O9 N35 1.257(5)
O10 N35 1.262(5)
O11 N42 1.256(5)
O12 N42 1.261(5)
O13 N49 1.268(5)
O14 N49 1.251(5)
O15 N56 1.264(5)
O16 N56 1.261(5)
N1 N2 1.329(6)
N1 N5 1.354(6)
N1 N6 1.373(6)
N2 N3 1.349(6)
N3 N4 1.296(6)
N4 N5 1.355(6)
N5 H5 0.96(6)
N6 N7 1.315(6)
N8 N9 1.330(6)
N8 N12 1.344(7)
N8 N13 1.363(6)
N9 N10 1.352(6)
N10 N11 1.296(6)
N11 N12 1.340(6)
N12 H12 0.76(5)
N13 N14 1.297(6)
N15 N16 1.325(6)
N15 N19 1.348(7)
N15 N20 1.365(6)
N16 N17 1.337(6)
N17 N18 1.298(6)
N18 N19 1.350(6)
N19 H19 0.65(5)
N20 N21 1.309(6)
N22 N23 1.331(6)
N22 N26 1.354(7)
N22 N27 1.371(6)
N23 N24 1.341(6)
N24 N25 1.294(6)
N25 N26 1.341(6)
N26 H26 0.94(5)
N27 N28 1.299(6)
N29 N30 1.329(6)
N29 N33 1.336(6)
N29 N34 1.375(6)
N30 N31 1.349(6)
N31 N32 1.297(6)
N32 N33 1.344(6)
N33 H33A 0.94(5)
N34 N35 1.310(6)
N36 N37 1.330(6)
N36 N40 1.342(7)
N36 N41 1.360(6)
N37 N38 1.343(6)
N38 N39 1.299(6)
N39 N40 1.341(6)
N40 H40 0.69(4)
N41 N42 1.326(5)
N43 N44 1.326(6)
N43 N47 1.353(6)
N43 N48 1.373(6)
N44 N45 1.349(6)
N45 N46 1.314(6)
N46 N47 1.342(6)
N47 H47 0.8800
N48 N49 1.311(6)
N50 N51 1.335(6)
N50 N54 1.357(6)
N50 N55 1.352(6)
N51 N52 1.347(6)
N52 N53 1.302(6)
N53 N54 1.351(6)
N54 H54 0.82(5)
N55 N56 1.306(6)
N57 C1 1.322(6)
N57 C2 1.372(6)
N57 C4 1.472(6)
N58 C1 1.325(6)
N58 C3 1.375(6)
N58 C5 1.478(6)
N59 C6 1.318(6)
N59 C7 1.374(7)
N59 C9 1.474(6)
N60 C6 1.329(6)
N60 C8 1.393(6)
N60 C10 1.472(6)
N61 C11 1.319(6)
N61 C12 1.381(6)
N61 C14 1.470(6)
N62 C11 1.331(6)
N62 C13 1.369(6)
N62 C15 1.461(6)
N63 C16 1.330(6)
N63 C17 1.382(6)
N63 C19 1.459(6)
N64 C16 1.310(6)
N64 C18 1.375(6)
N64 C20 1.472(6)
N65 C21 1.320(6)
N65 C22 1.378(6)
N65 C24 1.473(6)
N66 C21 1.330(6)
N66 C23 1.385(6)
N66 C25 1.474(6)
N67 C26 1.326(6)
N67 C27 1.378(6)
N67 C29 1.457(6)
N68 C26 1.318(6)
N68 C28 1.381(6)
N68 C30 1.457(6)
N69 C31 1.326(6)
N69 C32 1.376(6)
N69 C34 1.475(6)
N70 C31 1.325(6)
N70 C33 1.382(6)
N70 C35 1.462(6)
N71 C36 1.307(6)
N71 C37 1.373(6)
N71 C39 1.468(6)
N72 C36 1.333(6)
N72 C38 1.372(6)
N72 C40 1.472(6)
C1 H1 0.9500
C2 H2 0.9500
C2 C3 1.335(7)
C3 H3 0.9500
C4 H4A 0.9800
C4 H4B 0.9800
C4 H4C 0.9800
C5 H5A 0.9800
C5 H5B 0.9800
C5 H5C 0.9800
C6 H6 0.9500
C7 H7 0.9500
C7 C8 1.344(7)
C8 H8 0.9500
C9 H9A 0.9800
C9 H9B 0.9800
C9 H9C 0.9800
C10 H10A 0.9800
C10 H10B 0.9800
C10 H10C 0.9800
C11 H11 0.9500
C12 H12A 0.9500
C12 C13 1.331(8)
C13 H13 0.9500
C14 H14A 0.9800
C14 H14B 0.9800
C14 H14C 0.9800
C15 H15A 0.9800
C15 H15B 0.9800
C15 H15C 0.9800
C16 H16 0.9500
C17 H17 0.9500
C17 C18 1.338(7)
C18 H18 0.9500
C19 H19A 0.9800
C19 H19B 0.9800
C19 H19C 0.9800
C20 H20A 0.9800
C20 H20B 0.9800
C20 H20C 0.9800
C21 H21 0.9500
C22 H22 0.9500
C22 C23 1.349(7)
C23 H23 0.9500
C24 H24A 0.9800
C24 H24B 0.9800
C24 H24C 0.9800
C25 H25A 0.9800
C25 H25B 0.9800
C25 H25C 0.9800
C26 H26A 0.9500
C27 H27 0.9500
C27 C28 1.347(7)
C28 H28 0.9500
C29 H29A 0.9800
C29 H29B 0.9800
C29 H29C 0.9800
C30 H30A 0.9800
C30 H30B 0.9800
C30 H30C 0.9800
C31 H31 0.9500
C32 H32 0.9500
C32 C33 1.331(7)
C33 H33 0.9500
C34 H34A 0.9800
C34 H34B 0.9800
C34 H34C 0.9800
C35 H35A 0.9800
C35 H35B 0.9800
C35 H35C 0.9800
C36 H36 0.9500
C37 H37 0.9500
C37 C38 1.342(7)
C38 H38 0.9500
C39 H39A 0.9800
C39 H39B 0.9800
C39 H39C 0.9800
C40 H40A 0.9800
C40 H40B 0.9800
C40 H40C 0.9800
